data_1506235
loop_
_publ_author_name
'Fleming, Fraser F.'
'Wei, Guoqing'
'Zhang, Zhiyu'
'Steward, Omar W.'

_publ_section_title
;
 Oxonitriles: a grignard addition-acylation route to enamides.
;
_journal_issue 21
_journal_name_full 'Organic letters'
_journal_page_first 4903
_journal_page_last 4906
_journal_paper_doi 10.1021/ol0619765
_journal_volume 8
_journal_year 2006
_chemical_formula_moiety 'C25 H31 N O2'
_chemical_formula_sum 'C25 H31 N O2'
_chemical_formula_weight 377.51
_chemical_melting_point 398.8(8)
_chemical_name_systematic
;
N-((Z)-1-((2R,3S)-3-hydroxy-3-methyl-2-
phenylcyclohexylidene)(phenyl)methyl)valamide 
;
_space_group_IT_number 2
_symmetry_cell_setting triclinic
_symmetry_space_group_name_Hall '-P 1'
_symmetry_space_group_name_H-M 'P -1'
_atom_sites_solution_hydrogens geom
_atom_sites_solution_primary direct
_atom_sites_solution_secondary difmap
_audit_creation_date 'Mar. 30, 2006'
_audit_creation_method SHELXL-97
_cell_angle_alpha 102.6690(10)
_cell_angle_beta 96.0060(10)
_cell_angle_gamma 106.5260(10)
_cell_formula_units_Z 6
_cell_length_a 10.10000(10)
_cell_length_b 17.0482(2)
_cell_length_c 20.4921(2)
_cell_measurement_reflns_used 11063
_cell_measurement_temperature 296(2)
_cell_measurement_theta_max 24.6
_cell_measurement_theta_min 2.3
_cell_volume 3247.31(7)
_computing_cell_refinement 'SMART (Bruker 1998)'
_computing_data_collection 'SMART (Bruker 1998)'
_computing_data_reduction SAINT
_computing_molecular_graphics 'SHELXTL (Shedrick, 2000)'
_computing_publication_material SHELXTL
_computing_structure_refinement 'SHELXL-97 (Sheldrick, 1997)'
_computing_structure_solution 'SHELXS-97 (Sheldrick, 1990)'
_diffrn_ambient_temperature 296(2)
_diffrn_measured_fraction_theta_full 0.998
_diffrn_measured_fraction_theta_max 0.998
_diffrn_measurement_device_type 'Bruker Smart ApexII'
_diffrn_measurement_method '\f amd \w Scans'
_diffrn_radiation_monochromator graphite
_diffrn_radiation_source 'fine-focus sealed tube'
_diffrn_radiation_type MoK\a
_diffrn_radiation_wavelength 0.71073
_diffrn_reflns_av_R_equivalents 0.0552
_diffrn_reflns_av_sigmaI/netI 0.0447
_diffrn_reflns_limit_h_max 11
_diffrn_reflns_limit_h_min -11
_diffrn_reflns_limit_k_max 20
_diffrn_reflns_limit_k_min -20
_diffrn_reflns_limit_l_max 24
_diffrn_reflns_limit_l_min -24
_diffrn_reflns_number 48940
_diffrn_reflns_theta_full 24.73
_diffrn_reflns_theta_max 24.73
_diffrn_reflns_theta_min 1.04
_diffrn_standards_interval_count 0
_diffrn_standards_interval_time 0
_diffrn_standards_number 11063
_exptl_absorpt_coefficient_mu 0.072
_exptl_absorpt_correction_T_max 0.9928
_exptl_absorpt_correction_T_min 0.9716
_exptl_absorpt_correction_type empirical
_exptl_absorpt_process_details 'SADABS sheldrick,2002)'
_exptl_crystal_colour colorless
_exptl_crystal_density_diffrn 1.158
_exptl_crystal_density_method 'not measured'
_exptl_crystal_description plate
_exptl_crystal_F_000 1224
_exptl_crystal_size_max 0.40
_exptl_crystal_size_mid 0.30
_exptl_crystal_size_min 0.10
_refine_diff_density_max 0.255
_refine_diff_density_min -0.217
_refine_diff_density_rms 0.039
_refine_ls_extinction_method none
_refine_ls_goodness_of_fit_ref 0.912
_refine_ls_hydrogen_treatment constr
_refine_ls_matrix_type full
_refine_ls_number_parameters 772
_refine_ls_number_reflns 11063
_refine_ls_number_restraints 0
_refine_ls_restrained_S_all 0.912
_refine_ls_R_factor_all 0.0714
_refine_ls_R_factor_gt 0.0440
_refine_ls_shift/su_max 0.000
_refine_ls_shift/su_mean 0.000
_refine_ls_structure_factor_coef Fsqd
_refine_ls_weighting_details 'calc w=1/[\s^2^(Fo^2^)+(0.1000P)^2^+0.0000P] where P=(Fo^2^+2Fc^2^)/3'
_refine_ls_weighting_scheme calc
_refine_ls_wR_factor_gt 0.1277
_refine_ls_wR_factor_ref 0.1486
_reflns_number_gt 7347
_reflns_number_total 11063
_reflns_threshold_expression >2sigma(I)
_cod_data_source_file ol0619765si20060809_034237.cif
_cod_data_source_block one_ffgw009
_cod_depositor_comments
;
The following automatic conversions were performed:

'_chemical_melting_point' value '398.0- 399.5 K' was changed to
'398.8(8)' - the average value was taken and precision was estimated.

Automatic conversion script
Id: cif_fix_values 1715 2011-07-08 13:25:40Z adriana 
;
_cod_original_cell_volume 3247.31(6)
_cod_original_sg_symbol_Hall -P1
_cod_original_sg_symbol_H-M P-1
_cod_database_code 1506235

loop_
_symmetry_equiv_pos_as_xyz
'x, y, z'
'-x, -y, -z'

loop_
_atom_site_label
_atom_site_type_symbol
_atom_site_fract_x
_atom_site_fract_y
_atom_site_fract_z
_atom_site_U_iso_or_equiv
_atom_site_adp_type
_atom_site_occupancy
_atom_site_symmetry_multiplicity
_atom_site_calc_flag
_atom_site_refinement_flags
C1 C 0.89862(19) 0.89660(11) 0.34585(9) 0.0401(4) Uani 1 1 d .
C2 C 0.96584(18) 0.82500(11) 0.33995(9) 0.0369(4) Uani 1 1 d .
H2 H 0.9446 0.7946 0.2917 0.044 Uiso 1 1 calc R
C3 C 0.90023(17) 0.75982(11) 0.37752(8) 0.0343(4) Uani 1 1 d .
C4 C 0.8753(2) 0.79460(12) 0.44807(9) 0.0434(5) Uani 1 1 d .
H4A H 0.9635 0.8140 0.4797 0.052 Uiso 1 1 calc R
H4B H 0.8113 0.7493 0.4617 0.052 Uiso 1 1 calc R
C5 C 0.8148(2) 0.86760(12) 0.45277(10) 0.0504(5) Uani 1 1 d .
H5A H 0.8187 0.8941 0.5002 0.060 Uiso 1 1 calc R
H5B H 0.7170 0.8453 0.4309 0.060 Uiso 1 1 calc R
C6 C 0.8936(2) 0.93475(12) 0.41952(10) 0.0498(5) Uani 1 1 d .
H6A H 0.8476 0.9778 0.4216 0.060 Uiso 1 1 calc R
H6B H 0.9886 0.9619 0.4447 0.060 Uiso 1 1 calc R
C7 C 0.7536(2) 0.86275(13) 0.30144(10) 0.0529(5) Uani 1 1 d .
H7A H 0.7094 0.9062 0.3077 0.079 Uiso 1 1 calc R
H7B H 0.6976 0.8145 0.3140 0.079 Uiso 1 1 calc R
H7C H 0.7624 0.8462 0.2546 0.079 Uiso 1 1 calc R
C8 C 1.12569(19) 0.85677(11) 0.35962(9) 0.0413(5) Uani 1 1 d .
C9 C 1.2051(2) 0.85295(13) 0.30882(11) 0.0528(5) Uani 1 1 d .
H9 H 1.1599 0.8313 0.2637 0.063 Uiso 1 1 calc R
C10 C 1.3497(2) 0.88042(16) 0.32320(13) 0.0689(7) Uani 1 1 d .
H10 H 1.4001 0.8772 0.2878 0.083 Uiso 1 1 calc R
C11 C 1.4201(2) 0.91233(16) 0.38891(14) 0.0712(7) Uani 1 1 d .
H11 H 1.5177 0.9314 0.3984 0.085 Uiso 1 1 calc R
C12 C 1.3441(2) 0.91561(16) 0.44053(13) 0.0760(7) Uani 1 1 d .
H12 H 1.3904 0.9360 0.4855 0.091 Uiso 1 1 calc R
C13 C 1.1990(2) 0.88875(14) 0.42604(11) 0.0616(6) Uani 1 1 d .
H13 H 1.1491 0.8922 0.4617 0.074 Uiso 1 1 calc R
C14 C 0.86798(17) 0.67649(11) 0.34853(8) 0.0338(4) Uani 1 1 d .
C15 C 0.82739(18) 0.60706(11) 0.38266(9) 0.0377(4) Uani 1 1 d .
C16 C 0.7287(2) 0.52930(13) 0.34930(11) 0.0568(6) Uani 1 1 d .
H16 H 0.6843 0.5210 0.3051 0.068 Uiso 1 1 calc R
C17 C 0.6955(3) 0.46478(14) 0.38016(13) 0.0758(7) Uani 1 1 d .
H17 H 0.6282 0.4135 0.3568 0.091 Uiso 1 1 calc R
C18 C 0.7596(3) 0.47429(16) 0.44495(13) 0.0762(7) Uani 1 1 d .
H18 H 0.7361 0.4300 0.4656 0.091 Uiso 1 1 calc R
C19 C 0.8582(3) 0.54941(16) 0.47875(12) 0.0652(6) Uani 1 1 d .
H19 H 0.9027 0.5564 0.5227 0.078 Uiso 1 1 calc R
C20 C 0.8924(2) 0.61520(13) 0.44819(10) 0.0508(5) Uani 1 1 d .
H20 H 0.9603 0.6660 0.4719 0.061 Uiso 1 1 calc R
C21 C 0.76240(19) 0.63469(11) 0.22877(9) 0.0369(4) Uani 1 1 d .
C22 C 0.7792(2) 0.61500(12) 0.15470(9) 0.0434(5) Uani 1 1 d .
C23 C 0.7346(3) 0.67991(16) 0.12395(11) 0.0686(7) Uani 1 1 d .
H23A H 0.6424 0.6790 0.1322 0.103 Uiso 1 1 calc R
H23B H 0.7337 0.6658 0.0759 0.103 Uiso 1 1 calc R
H23C H 0.7999 0.7355 0.1446 0.103 Uiso 1 1 calc R
C24 C 0.6793(3) 0.52625(15) 0.12050(12) 0.0794(8) Uani 1 1 d .
H24A H 0.7078 0.4859 0.1399 0.119 Uiso 1 1 calc R
H24B H 0.6812 0.5132 0.0727 0.119 Uiso 1 1 calc R
H24C H 0.5857 0.5237 0.1274 0.119 Uiso 1 1 calc R
C25 C 0.9278(2) 0.62063(16) 0.14396(10) 0.0661(7) Uani 1 1 d .
H25A H 0.9894 0.6772 0.1650 0.099 Uiso 1 1 calc R
H25B H 0.9298 0.6069 0.0961 0.099 Uiso 1 1 calc R
H25C H 0.9583 0.5814 0.1640 0.099 Uiso 1 1 calc R
C26 C 0.0246(2) 0.34642(12) 0.15966(10) 0.0446(5) Uani 1 1 d .
C27 C 0.17966(18) 0.40295(11) 0.16995(9) 0.0385(4) Uani 1 1 d .
H27 H 0.2065 0.4325 0.2184 0.046 Uiso 1 1 calc R
C28 C 0.19730(18) 0.47189(11) 0.13221(8) 0.0363(4) Uani 1 1 d .
C29 C 0.1204(2) 0.44250(12) 0.05938(9) 0.0468(5) Uani 1 1 d .
H29A H 0.1673 0.4089 0.0318 0.056 Uiso 1 1 calc R
H29B H 0.1244 0.4916 0.0421 0.056 Uiso 1 1 calc R
C30 C -0.0325(2) 0.38998(13) 0.05244(10) 0.0533(5) Uani 1 1 d .
H30A H -0.0834 0.4263 0.0733 0.064 Uiso 1 1 calc R
H30B H -0.0739 0.3675 0.0046 0.064 Uiso 1 1 calc R
C31 C -0.0484(2) 0.31695(13) 0.08556(10) 0.0524(5) Uani 1 1 d .
H31A H -0.0093 0.2764 0.0605 0.063 Uiso 1 1 calc R
H31B H -0.1474 0.2884 0.0831 0.063 Uiso 1 1 calc R
C32 C -0.0554(2) 0.39345(14) 0.20347(11) 0.0607(6) Uani 1 1 d .
H32A H -0.1528 0.3603 0.1942 0.091 Uiso 1 1 calc R
H32B H -0.0459 0.4470 0.1934 0.091 Uiso 1 1 calc R
H32C H -0.0180 0.4029 0.2506 0.091 Uiso 1 1 calc R
C33 C 0.28411(19) 0.35487(12) 0.15477(9) 0.0416(5) Uani 1 1 d .
C34 C 0.2771(2) 0.29796(15) 0.09359(11) 0.0618(6) Uani 1 1 d .
H34 H 0.2040 0.2874 0.0580 0.074 Uiso 1 1 calc R
C35 C 0.3754(3) 0.25682(16) 0.08425(12) 0.0693(7) Uani 1 1 d .
H35 H 0.3664 0.2182 0.0429 0.083 Uiso 1 1 calc R
C36 C 0.4849(3) 0.27174(15) 0.13434(13) 0.0681(7) Uani 1 1 d .
H36 H 0.5509 0.2436 0.1279 0.082 Uiso 1 1 calc R
C37 C 0.4965(3) 0.32862(17) 0.19425(13) 0.0788(8) Uani 1 1 d .
H37 H 0.5728 0.3408 0.2287 0.095 Uiso 1 1 calc R
C38 C 0.3967(2) 0.36835(14) 0.20456(11) 0.0622(6) Uani 1 1 d .
H38 H 0.4056 0.4056 0.2466 0.075 Uiso 1 1 calc R
C39 C 0.27565(17) 0.55232(11) 0.16167(8) 0.0344(4) Uani 1 1 d .
C40 C 0.31281(17) 0.62112(11) 0.12674(9) 0.0382(4) Uani 1 1 d .
C41 C 0.3571(2) 0.60848(13) 0.06445(9) 0.0481(5) Uani 1 1 d .
H41 H 0.3621 0.5554 0.0437 0.058 Uiso 1 1 calc R
C42 C 0.3936(2) 0.67259(16) 0.03285(11) 0.0637(7) Uani 1 1 d .
H42 H 0.4218 0.6624 -0.0091 0.076 Uiso 1 1 calc R
C43 C 0.3886(3) 0.75093(18) 0.06272(14) 0.0774(8) Uani 1 1 d .
H43 H 0.4136 0.7945 0.0414 0.093 Uiso 1 1 calc R
C44 C 0.3461(3) 0.76538(15) 0.12496(15) 0.0771(7) Uani 1 1 d .
H44 H 0.3422 0.8189 0.1454 0.093 Uiso 1 1 calc R
C45 C 0.3094(2) 0.70136(13) 0.15686(11) 0.0561(6) Uani 1 1 d .
H45 H 0.2822 0.7121 0.1990 0.067 Uiso 1 1 calc R
C46 C 0.25673(19) 0.59778(11) 0.28113(9) 0.0371(4) Uani 1 1 d .
C47 C 0.32976(19) 0.62369(12) 0.35521(9) 0.0399(4) Uani 1 1 d .
C48 C 0.3485(3) 0.54487(16) 0.37262(12) 0.0857(9) Uani 1 1 d .
H48A H 0.2589 0.5017 0.3637 0.129 Uiso 1 1 calc R
H48B H 0.3889 0.5585 0.4198 0.129 Uiso 1 1 calc R
H48C H 0.4097 0.5246 0.3453 0.129 Uiso 1 1 calc R
C49 C 0.4727(2) 0.69118(17) 0.36662(11) 0.0742(7) Uani 1 1 d .
H49A H 0.5355 0.6670 0.3435 0.111 Uiso 1 1 calc R
H49B H 0.5103 0.7117 0.4144 0.111 Uiso 1 1 calc R
H49C H 0.4624 0.7373 0.3491 0.111 Uiso 1 1 calc R
C50 C 0.2392(3) 0.65817(18) 0.40013(11) 0.0759(7) Uani 1 1 d .
H50A H 0.2214 0.7052 0.3866 0.114 Uiso 1 1 calc R
H50B H 0.2866 0.6767 0.4466 0.114 Uiso 1 1 calc R
H50C H 0.1517 0.6146 0.3958 0.114 Uiso 1 1 calc R
C51 C 1.0185(2) -0.05294(14) 0.12972(10) 0.0542(5) Uani 1 1 d .
C52 C 1.0066(2) 0.03916(12) 0.14424(9) 0.0445(5) Uani 1 1 d .
H52 H 1.0482 0.0622 0.1086 0.053 Uiso 1 1 calc R
C53 C 1.10486(18) 0.09482(12) 0.20989(9) 0.0398(4) Uani 1 1 d .
C54 C 1.2543(2) 0.09729(14) 0.20531(11) 0.0556(6) Uani 1 1 d .
H54A H 1.3159 0.1339 0.2470 0.067 Uiso 1 1 calc R
H54B H 1.2828 0.1208 0.1681 0.067 Uiso 1 1 calc R
C55 C 1.2688(2) 0.00931(16) 0.19405(12) 0.0727(7) Uani 1 1 d .
H55A H 1.2454 -0.0133 0.2324 0.087 Uiso 1 1 calc R
H55B H 1.3649 0.0123 0.1904 0.087 Uiso 1 1 calc R
C56 C 1.1709(3) -0.04847(17) 0.12931(13) 0.0776(7) Uani 1 1 d .
H56A H 1.1781 -0.1051 0.1234 0.093 Uiso 1 1 calc R
H56B H 1.2007 -0.0282 0.0909 0.093 Uiso 1 1 calc R
C57 C 0.9298(3) -0.10808(16) 0.06177(11) 0.0766(7) Uani 1 1 d .
H57A H 0.9463 -0.1618 0.0520 0.115 Uiso 1 1 calc R
H57B H 0.9547 -0.0805 0.0266 0.115 Uiso 1 1 calc R
H57C H 0.8323 -0.1167 0.0638 0.115 Uiso 1 1 calc R
C58 C 0.8555(2) 0.03828(12) 0.13120(9) 0.0438(5) Uani 1 1 d .
C59 C 0.8180(2) 0.08113(14) 0.08633(10) 0.0584(6) Uani 1 1 d .
H59 H 0.8870 0.1132 0.0675 0.070 Uiso 1 1 calc R
C60 C 0.6800(3) 0.0775(2) 0.06867(13) 0.0851(8) Uani 1 1 d .
H60 H 0.6574 0.1072 0.0385 0.102 Uiso 1 1 calc R
C61 C 0.5772(3) 0.0304(2) 0.09520(15) 0.0927(10) Uani 1 1 d .
H61 H 0.4843 0.0276 0.0832 0.111 Uiso 1 1 calc R
C62 C 0.6120(3) -0.01236(17) 0.13960(15) 0.0796(8) Uani 1 1 d .
H62 H 0.5418 -0.0451 0.1573 0.096 Uiso 1 1 calc R
C63 C 0.7497(2) -0.00802(14) 0.15879(12) 0.0610(6) Uani 1 1 d .
H63 H 0.7716 -0.0362 0.1903 0.073 Uiso 1 1 calc R
C64 C 1.07594(18) 0.14020(11) 0.26578(9) 0.0377(4) Uani 1 1 d .
C65 C 1.18557(19) 0.19063(12) 0.32726(9) 0.0418(5) Uani 1 1 d .
C66 C 1.2595(2) 0.15290(14) 0.36444(10) 0.0509(5) Uani 1 1 d .
H66 H 1.2391 0.0943 0.3527 0.061 Uiso 1 1 calc R
C67 C 1.3646(2) 0.20302(17) 0.41946(11) 0.0631(6) Uani 1 1 d .
H67 H 1.4141 0.1778 0.4445 0.076 Uiso 1 1 calc R
C68 C 1.3952(3) 0.28943(18) 0.43683(12) 0.0730(7) Uani 1 1 d .
H68 H 1.4669 0.3227 0.4730 0.088 Uiso 1 1 calc R
C69 C 1.3211(3) 0.32646(16) 0.40128(13) 0.0772(7) Uani 1 1 d .
H69 H 1.3416 0.3850 0.4136 0.093 Uiso 1 1 calc R
C70 C 1.2157(2) 0.27776(14) 0.34712(11) 0.0602(6) Uani 1 1 d .
H70 H 1.1644 0.3037 0.3237 0.072 Uiso 1 1 calc R
C71 C 0.87546(19) 0.14058(11) 0.32154(9) 0.0399(4) Uani 1 1 d .
C72 C 0.7509(2) 0.17272(13) 0.33033(10) 0.0483(5) Uani 1 1 d .
C73 C 0.7023(3) 0.20485(18) 0.27186(13) 0.0783(8) Uani 1 1 d .
H73A H 0.7750 0.2539 0.2690 0.117 Uiso 1 1 calc R
H73B H 0.6193 0.2198 0.2793 0.117 Uiso 1 1 calc R
H73C H 0.6819 0.1613 0.2302 0.117 Uiso 1 1 calc R
C74 C 0.7909(3) 0.24099(19) 0.39630(14) 0.1013(10) Uani 1 1 d .
H74A H 0.8201 0.2190 0.4326 0.152 Uiso 1 1 calc R
H74B H 0.7114 0.2592 0.4053 0.152 Uiso 1 1 calc R
H74C H 0.8665 0.2882 0.3930 0.152 Uiso 1 1 calc R
C75 C 0.6286(2) 0.09766(18) 0.33576(15) 0.0868(8) Uani 1 1 d .
H75A H 0.6055 0.0530 0.2946 0.130 Uiso 1 1 calc R
H75B H 0.5483 0.1159 0.3426 0.130 Uiso 1 1 calc R
H75C H 0.6557 0.0773 0.3735 0.130 Uiso 1 1 calc R
N1 N 0.87341(14) 0.64815(9) 0.27748(7) 0.0339(3) Uani 1 1 d .
H76 H 0.9486 0.6397 0.2659 0.041 Uiso 1 1 calc R
N2 N 0.33327(14) 0.57891(9) 0.23293(7) 0.0357(4) Uani 1 1 d .
H77 H 0.4195 0.5830 0.2455 0.043 Uiso 1 1 calc R
N3 N 0.94313(15) 0.15276(9) 0.26996(7) 0.0389(4) Uani 1 1 d .
H78 H 0.9048 0.1688 0.2380 0.047 Uiso 1 1 calc R
O1 O 0.98808(14) 0.96055(8) 0.32001(7) 0.0498(4) Uani 1 1 d .
H1 H 0.9639 1.0032 0.3278 0.075 Uiso 1 1 calc R
O2 O 0.64943(13) 0.63894(9) 0.24372(6) 0.0525(4) Uani 1 1 d .
O3 O 0.01890(15) 0.27357(9) 0.18569(7) 0.0571(4) Uani 1 1 d .
H3 H 0.0737 0.2505 0.1697 0.086 Uiso 1 1 calc R
O4 O 0.13312(14) 0.59120(9) 0.26565(7) 0.0566(4) Uani 1 1 d .
O5 O 0.96547(18) -0.09532(9) 0.17853(7) 0.0655(4) Uani 1 1 d .
H5 H 0.9979 -0.0639 0.2168 0.098 Uiso 1 1 calc R
O6 O 0.91425(15) 0.10504(9) 0.36266(7) 0.0572(4) Uani 1 1 d .

loop_
_atom_site_aniso_label
_atom_site_aniso_U_11
_atom_site_aniso_U_22
_atom_site_aniso_U_33
_atom_site_aniso_U_23
_atom_site_aniso_U_13
_atom_site_aniso_U_12
C1 0.0498(12) 0.0328(10) 0.0381(11) 0.0114(8) 0.0172(9) 0.0088(9)
C2 0.0432(11) 0.0331(10) 0.0300(10) 0.0057(8) 0.0113(8) 0.0057(8)
C3 0.0352(10) 0.0357(11) 0.0295(9) 0.0087(8) 0.0072(7) 0.0066(8)
C4 0.0521(12) 0.0384(11) 0.0352(10) 0.0093(8) 0.0143(9) 0.0055(9)
C5 0.0642(13) 0.0434(12) 0.0425(11) 0.0073(9) 0.0262(10) 0.0124(10)
C6 0.0669(14) 0.0377(11) 0.0479(12) 0.0108(9) 0.0261(10) 0.0162(10)
C7 0.0541(13) 0.0522(13) 0.0580(13) 0.0188(10) 0.0179(10) 0.0195(10)
C8 0.0461(11) 0.0298(10) 0.0450(11) 0.0101(8) 0.0123(9) 0.0056(8)
C9 0.0515(13) 0.0565(14) 0.0518(13) 0.0156(10) 0.0184(10) 0.0146(10)
C10 0.0520(15) 0.0818(18) 0.0758(17) 0.0237(14) 0.0287(13) 0.0172(12)
C11 0.0432(13) 0.0715(17) 0.091(2) 0.0209(14) 0.0136(14) 0.0057(12)
C12 0.0552(16) 0.0795(18) 0.0688(17) 0.0055(13) 0.0002(13) -0.0019(13)
C13 0.0492(13) 0.0686(15) 0.0500(13) 0.0055(11) 0.0104(10) -0.0005(11)
C14 0.0314(9) 0.0372(11) 0.0305(10) 0.0080(8) 0.0057(7) 0.0079(8)
C15 0.0403(11) 0.0372(11) 0.0385(11) 0.0119(8) 0.0113(8) 0.0136(8)
C16 0.0687(15) 0.0414(12) 0.0521(13) 0.0153(10) 0.0048(11) 0.0046(10)
C17 0.103(2) 0.0409(14) 0.0734(17) 0.0209(12) 0.0151(15) 0.0029(13)
C18 0.114(2) 0.0525(16) 0.0744(18) 0.0358(14) 0.0330(16) 0.0251(15)
C19 0.0911(18) 0.0656(16) 0.0513(14) 0.0304(12) 0.0151(12) 0.0314(14)
C20 0.0591(13) 0.0491(13) 0.0439(12) 0.0157(10) 0.0078(10) 0.0147(10)
C21 0.0352(11) 0.0328(10) 0.0396(11) 0.0066(8) 0.0041(8) 0.0091(8)
C22 0.0450(11) 0.0515(12) 0.0326(10) 0.0068(9) 0.0041(8) 0.0179(9)
C23 0.0752(16) 0.0893(18) 0.0551(14) 0.0301(13) 0.0121(12) 0.0389(14)
C24 0.0945(19) 0.0661(17) 0.0525(14) -0.0077(12) 0.0037(13) 0.0082(14)
C25 0.0631(15) 0.104(2) 0.0416(12) 0.0176(12) 0.0178(11) 0.0413(14)
C26 0.0440(11) 0.0427(12) 0.0488(12) 0.0209(9) 0.0090(9) 0.0093(9)
C27 0.0425(11) 0.0389(11) 0.0313(10) 0.0117(8) 0.0032(8) 0.0079(8)
C28 0.0356(10) 0.0411(11) 0.0318(10) 0.0128(8) 0.0046(8) 0.0094(8)
C29 0.0509(12) 0.0446(12) 0.0372(11) 0.0137(9) -0.0024(9) 0.0047(9)
C30 0.0480(12) 0.0540(13) 0.0487(12) 0.0175(10) -0.0074(9) 0.0048(10)
C31 0.0408(11) 0.0488(13) 0.0570(13) 0.0160(10) -0.0018(10) 0.0002(9)
C32 0.0538(13) 0.0645(15) 0.0693(15) 0.0281(12) 0.0203(11) 0.0156(11)
C33 0.0445(11) 0.0385(11) 0.0396(11) 0.0155(9) 0.0042(9) 0.0069(9)
C34 0.0571(14) 0.0749(16) 0.0489(13) 0.0047(12) 0.0048(11) 0.0245(12)
C35 0.0719(17) 0.0726(17) 0.0627(16) 0.0074(12) 0.0211(13) 0.0263(13)
C36 0.0632(16) 0.0644(16) 0.0891(19) 0.0250(14) 0.0238(14) 0.0320(12)
C37 0.0752(18) 0.0872(19) 0.0773(18) 0.0139(15) -0.0065(14) 0.0438(15)
C38 0.0680(15) 0.0623(15) 0.0548(14) 0.0059(11) -0.0054(11) 0.0315(12)
C39 0.0302(9) 0.0417(11) 0.0316(10) 0.0119(8) 0.0048(7) 0.0104(8)
C40 0.0322(10) 0.0396(11) 0.0392(11) 0.0147(9) 0.0007(8) 0.0046(8)
C41 0.0484(12) 0.0510(13) 0.0380(11) 0.0170(9) 0.0022(9) 0.0030(9)
C42 0.0616(15) 0.0713(18) 0.0482(13) 0.0298(13) 0.0025(11) -0.0024(12)
C43 0.0795(18) 0.0693(19) 0.0816(19) 0.0521(16) 0.0018(15) 0.0008(14)
C44 0.0848(18) 0.0469(15) 0.103(2) 0.0329(14) 0.0141(16) 0.0171(13)
C45 0.0606(14) 0.0459(13) 0.0648(14) 0.0217(11) 0.0154(11) 0.0146(10)
C46 0.0350(11) 0.0383(11) 0.0388(11) 0.0124(8) 0.0067(8) 0.0110(8)
C47 0.0408(11) 0.0472(12) 0.0330(10) 0.0104(9) 0.0086(8) 0.0155(9)
C48 0.138(3) 0.0740(18) 0.0493(14) 0.0180(13) -0.0035(15) 0.0460(17)
C49 0.0586(15) 0.0925(19) 0.0453(13) 0.0048(12) 0.0011(11) -0.0033(13)
C50 0.0732(16) 0.110(2) 0.0462(13) 0.0070(13) 0.0144(12) 0.0410(15)
C51 0.0658(14) 0.0569(14) 0.0435(12) 0.0083(10) 0.0172(10) 0.0261(11)
C52 0.0460(12) 0.0543(13) 0.0380(11) 0.0166(9) 0.0168(9) 0.0163(9)
C53 0.0362(11) 0.0432(11) 0.0440(11) 0.0184(9) 0.0119(8) 0.0117(8)
C54 0.0425(12) 0.0763(16) 0.0527(13) 0.0208(11) 0.0192(10) 0.0194(11)
C55 0.0605(15) 0.0936(19) 0.0777(17) 0.0159(15) 0.0198(13) 0.0478(14)
C56 0.0804(18) 0.0845(19) 0.0767(17) 0.0051(14) 0.0217(14) 0.0489(15)
C57 0.0965(19) 0.0748(17) 0.0488(14) -0.0069(12) 0.0134(13) 0.0298(14)
C58 0.0415(11) 0.0439(12) 0.0393(11) 0.0053(9) 0.0060(9) 0.0079(9)
C59 0.0608(15) 0.0651(15) 0.0467(12) 0.0131(11) 0.0024(10) 0.0198(11)
C60 0.081(2) 0.112(2) 0.0628(17) 0.0165(16) -0.0077(15) 0.0445(18)
C61 0.0532(17) 0.122(3) 0.079(2) -0.0119(18) -0.0154(15) 0.0297(17)
C62 0.0466(16) 0.0750(18) 0.097(2) 0.0013(16) 0.0180(14) 0.0027(13)
C63 0.0530(14) 0.0558(14) 0.0758(16) 0.0199(12) 0.0221(12) 0.0137(11)
C64 0.0342(10) 0.0396(11) 0.0446(11) 0.0206(9) 0.0113(8) 0.0109(8)
C65 0.0357(10) 0.0482(12) 0.0426(11) 0.0158(9) 0.0118(8) 0.0102(9)
C66 0.0431(12) 0.0602(14) 0.0525(13) 0.0217(11) 0.0098(10) 0.0152(10)
C67 0.0455(13) 0.098(2) 0.0506(13) 0.0305(13) 0.0088(10) 0.0209(13)
C68 0.0630(16) 0.081(2) 0.0522(15) 0.0113(14) -0.0001(12) -0.0043(14)
C69 0.0843(18) 0.0573(15) 0.0684(16) 0.0051(13) -0.0046(14) 0.0047(13)
C70 0.0654(15) 0.0486(14) 0.0599(14) 0.0142(11) 0.0006(11) 0.0117(11)
C71 0.0407(11) 0.0350(11) 0.0457(11) 0.0122(9) 0.0096(9) 0.0124(8)
C72 0.0490(12) 0.0506(13) 0.0536(12) 0.0145(10) 0.0157(10) 0.0254(10)
C73 0.0707(17) 0.101(2) 0.0921(19) 0.0457(16) 0.0239(14) 0.0520(15)
C74 0.104(2) 0.103(2) 0.092(2) -0.0193(17) 0.0011(17) 0.0655(19)
C75 0.0553(15) 0.092(2) 0.126(2) 0.0430(18) 0.0388(15) 0.0243(14)
N1 0.0323(8) 0.0372(9) 0.0312(8) 0.0054(6) 0.0073(6) 0.0114(6)
N2 0.0308(8) 0.0451(9) 0.0301(8) 0.0090(7) 0.0031(6) 0.0119(7)
N3 0.0355(9) 0.0460(9) 0.0406(9) 0.0164(7) 0.0090(7) 0.0165(7)
O1 0.0650(9) 0.0354(8) 0.0535(8) 0.0180(7) 0.0265(7) 0.0124(7)
O2 0.0356(8) 0.0739(10) 0.0464(8) 0.0080(7) 0.0073(6) 0.0207(7)
O3 0.0584(10) 0.0476(9) 0.0689(10) 0.0318(8) 0.0132(7) 0.0095(7)
O4 0.0364(8) 0.0834(11) 0.0493(8) 0.0102(7) 0.0052(6) 0.0241(7)
O5 0.0943(12) 0.0473(9) 0.0531(9) 0.0104(7) 0.0134(9) 0.0217(8)
O6 0.0657(10) 0.0643(10) 0.0674(10) 0.0398(8) 0.0310(8) 0.0361(8)

loop_
_atom_type_symbol
_atom_type_description
_atom_type_scat_dispersion_real
_atom_type_scat_dispersion_imag
_atom_type_scat_source
C C 0.0033 0.0016 'International Tables Vol C Tables 4.2.6.8 and 6.1.1.4'
H H 0.0000 0.0000 'International Tables Vol C Tables 4.2.6.8 and 6.1.1.4'
N N 0.0061 0.0033 'International Tables Vol C Tables 4.2.6.8 and 6.1.1.4'
O O 0.0106 0.0060 'International Tables Vol C Tables 4.2.6.8 and 6.1.1.4'

loop_
_geom_angle_atom_site_label_1
_geom_angle_atom_site_label_2
_geom_angle_atom_site_label_3
_geom_angle
_geom_angle_site_symmetry_1
O1 C1 C6 109.16(14) .
O1 C1 C7 108.95(15) .
C6 C1 C7 111.95(16) .
O1 C1 C2 105.99(14) .
C6 C1 C2 110.98(15) .
C7 C1 C2 109.62(15) .
C3 C2 C8 111.24(14) .
C3 C2 C1 112.72(14) .
C8 C2 C1 113.89(14) .
C3 C2 H2 106.1 .
C8 C2 H2 106.1 .
C1 C2 H2 106.1 .
C14 C3 C4 122.92(16) .
C14 C3 C2 120.70(15) .
C4 C3 C2 116.38(15) .
C3 C4 C5 113.25(15) .
C3 C4 H4A 108.9 .
C5 C4 H4A 108.9 .
C3 C4 H4B 108.9 .
C5 C4 H4B 108.9 .
H4A C4 H4B 107.7 .
C4 C5 C6 112.69(16) .
C4 C5 H5A 109.1 .
C6 C5 H5A 109.1 .
C4 C5 H5B 109.1 .
C6 C5 H5B 109.1 .
H5A C5 H5B 107.8 .
C1 C6 C5 111.86(15) .
C1 C6 H6A 109.2 .
C5 C6 H6A 109.2 .
C1 C6 H6B 109.2 .
C5 C6 H6B 109.2 .
H6A C6 H6B 107.9 .
C1 C7 H7A 109.5 .
C1 C7 H7B 109.5 .
H7A C7 H7B 109.5 .
C1 C7 H7C 109.5 .
H7A C7 H7C 109.5 .
H7B C7 H7C 109.5 .
C9 C8 C13 116.60(19) .
C9 C8 C2 118.86(17) .
C13 C8 C2 124.53(17) .
C10 C9 C8 121.7(2) .
C10 C9 H9 119.1 .
C8 C9 H9 119.1 .
C11 C10 C9 120.9(2) .
C11 C10 H10 119.6 .
C9 C10 H10 119.6 .
C10 C11 C12 118.8(2) .
C10 C11 H11 120.6 .
C12 C11 H11 120.6 .
C11 C12 C13 120.3(2) .
C11 C12 H12 119.9 .
C13 C12 H12 119.9 .
C12 C13 C8 121.7(2) .
C12 C13 H13 119.1 .
C8 C13 H13 119.1 .
C3 C14 N1 119.31(15) .
C3 C14 C15 126.51(15) .
N1 C14 C15 114.18(14) .
C16 C15 C20 116.83(17) .
C16 C15 C14 121.56(16) .
C20 C15 C14 121.51(16) .
C17 C16 C15 121.3(2) .
C17 C16 H16 119.4 .
C15 C16 H16 119.4 .
C16 C17 C18 121.1(2) .
C16 C17 H17 119.5 .
C18 C17 H17 119.5 .
C19 C18 C17 119.1(2) .
C19 C18 H18 120.4 .
C17 C18 H18 120.4 .
C18 C19 C20 120.4(2) .
C18 C19 H19 119.8 .
C20 C19 H19 119.8 .
C19 C20 C15 121.3(2) .
C19 C20 H20 119.3 .
C15 C20 H20 119.3 .
O2 C21 O2 0.00(12) 1
O2 C21 N1 120.93(16) 1
O2 C21 N1 120.93(16) .
O2 C21 C22 120.04(16) 1
O2 C21 C22 120.04(16) .
N1 C21 C22 119.03(16) .
C21 C22 C25 114.38(15) .
C21 C22 C24 106.95(17) .
C25 C22 C24 110.34(18) .
C21 C22 C23 106.82(16) .
C25 C22 C23 108.39(18) .
C24 C22 C23 109.86(18) .
C22 C23 H23A 109.5 .
C22 C23 H23B 109.5 .
H23A C23 H23B 109.5 .
C22 C23 H23C 109.5 .
H23A C23 H23C 109.5 .
H23B C23 H23C 109.5 .
C22 C24 H24A 109.5 .
C22 C24 H24B 109.5 .
H24A C24 H24B 109.5 .
C22 C24 H24C 109.5 .
H24A C24 H24C 109.5 .
H24B C24 H24C 109.5 .
C22 C25 H25A 109.5 .
C22 C25 H25B 109.5 .
H25A C25 H25B 109.5 .
C22 C25 H25C 109.5 .
H25A C25 H25C 109.5 .
H25B C25 H25C 109.5 .
O3 C26 C32 104.28(15) .
O3 C26 C31 109.51(15) .
C32 C26 C31 110.50(17) .
O3 C26 C27 109.46(14) .
C32 C26 C27 109.71(16) .
C31 C26 C27 113.01(15) .
C28 C27 C33 110.49(14) .
C28 C27 C26 112.59(14) .
C33 C27 C26 115.07(15) .
C28 C27 H27 106.0 .
C33 C27 H27 106.0 .
C26 C27 H27 106.0 .
C39 C28 C29 122.88(16) .
C39 C28 C27 122.04(15) .
C29 C28 C27 115.08(15) .
C28 C29 C30 112.49(16) .
C28 C29 H29A 109.1 .
C30 C29 H29A 109.1 .
C28 C29 H29B 109.1 .
C30 C29 H29B 109.1 .
H29A C29 H29B 107.8 .
C31 C30 C29 112.32(16) .
C31 C30 H30A 109.1 .
C29 C30 H30A 109.1 .
C31 C30 H30B 109.1 .
C29 C30 H30B 109.1 .
H30A C30 H30B 107.9 .
C30 C31 C26 112.40(16) .
C30 C31 H31A 109.1 .
C26 C31 H31A 109.1 .
C30 C31 H31B 109.1 .
C26 C31 H31B 109.1 .
H31A C31 H31B 107.9 .
C26 C32 H32A 109.5 .
C26 C32 H32B 109.5 .
H32A C32 H32B 109.5 .
C26 C32 H32C 109.5 .
H32A C32 H32C 109.5 .
H32B C32 H32C 109.5 .
C38 C33 C34 115.65(19) .
C38 C33 C27 118.87(17) .
C34 C33 C27 125.48(17) .
C35 C34 C33 121.8(2) .
C35 C34 H34 119.1 .
C33 C34 H34 119.1 .
C36 C35 C34 120.9(2) .
C36 C35 H35 119.5 .
C34 C35 H35 119.5 .
C35 C36 C37 118.7(2) .
C35 C36 H36 120.7 .
C37 C36 H36 120.7 .
C36 C37 C38 120.7(2) .
C36 C37 H37 119.7 .
C38 C37 H37 119.7 .
C37 C38 C33 122.2(2) .
C37 C38 H38 118.9 .
C33 C38 H38 118.9 .
C28 C39 N2 120.62(15) .
C28 C39 C40 125.68(15) .
N2 C39 C40 113.70(14) .
C45 C40 C41 117.76(18) .
C45 C40 C39 120.58(17) .
C41 C40 C39 121.61(17) .
C42 C41 C40 121.5(2) .
C42 C41 H41 119.3 .
C40 C41 H41 119.3 .
C43 C42 C41 120.2(2) .
C43 C42 H42 119.9 .
C41 C42 H42 119.9 .
C42 C43 C44 119.5(2) .
C42 C43 H43 120.2 .
C44 C43 H43 120.2 .
C45 C44 C43 120.6(2) .
C45 C44 H44 119.7 .
C43 C44 H44 119.7 .
C44 C45 C40 120.5(2) .
C44 C45 H45 119.7 .
C40 C45 H45 119.7 .
O4 C46 N2 121.08(16) .
O4 C46 C47 121.71(16) .
N2 C46 C47 117.16(15) .
C50 C47 C48 109.77(19) .
C50 C47 C49 109.04(18) .
C48 C47 C49 109.60(19) .
C50 C47 C46 109.36(16) .
C48 C47 C46 107.59(16) .
C49 C47 C46 111.46(15) .
C47 C48 H48A 109.5 .
C47 C48 H48B 109.5 .
H48A C48 H48B 109.5 .
C47 C48 H48C 109.5 .
H48A C48 H48C 109.5 .
H48B C48 H48C 109.5 .
C47 C49 H49A 109.5 .
C47 C49 H49B 109.5 .
H49A C49 H49B 109.5 .
C47 C49 H49C 109.5 .
H49A C49 H49C 109.5 .
H49B C49 H49C 109.5 .
C47 C50 H50A 109.5 .
C47 C50 H50B 109.5 .
H50A C50 H50B 109.5 .
C47 C50 H50C 109.5 .
H50A C50 H50C 109.5 .
H50B C50 H50C 109.5 .
O5 C51 C57 105.04(18) .
O5 C51 C56 110.00(18) .
C57 C51 C56 109.26(18) .
O5 C51 C52 111.70(16) .
C57 C51 C52 111.17(18) .
C56 C51 C52 109.58(18) .
C58 C52 C53 120.41(16) .
C58 C52 C51 112.09(16) .
C53 C52 C51 110.03(15) .
C58 C52 H52 104.2 .
C53 C52 H52 104.2 .
C51 C52 H52 104.2 .
C64 C53 C54 120.25(17) .
C64 C53 C52 129.47(17) .
C54 C53 C52 110.25(16) .
C53 C54 C55 111.23(18) .
C53 C54 H54A 109.4 .
C55 C54 H54A 109.4 .
C53 C54 H54B 109.4 .
C55 C54 H54B 109.4 .
H54A C54 H54B 108.0 .
C54 C55 C56 109.48(19) .
C54 C55 H55A 109.8 .
C56 C55 H55A 109.8 .
C54 C55 H55B 109.8 .
C56 C55 H55B 109.8 .
H55A C55 H55B 108.2 .
C55 C56 C51 112.93(18) .
C55 C56 H56A 109.0 .
C51 C56 H56A 109.0 .
C55 C56 H56B 109.0 .
C51 C56 H56B 109.0 .
H56A C56 H56B 107.8 .
C51 C57 H57A 109.5 .
C51 C57 H57B 109.5 .
H57A C57 H57B 109.5 .
C51 C57 H57C 109.5 .
H57A C57 H57C 109.5 .
H57B C57 H57C 109.5 .
C59 C58 C63 117.5(2) .
C59 C58 C52 118.91(18) .
C63 C58 C52 123.43(18) .
C58 C59 C60 121.5(2) .
C58 C59 H59 119.3 .
C60 C59 H59 119.3 .
C61 C60 C59 120.2(3) .
C61 C60 H60 119.9 .
C59 C60 H60 119.9 .
C60 C61 C62 119.2(3) .
C60 C61 H61 120.4 .
C62 C61 H61 120.4 .
C61 C62 C63 121.3(3) .
C61 C62 H62 119.4 .
C63 C62 H62 119.4 .
C62 C63 C58 120.3(2) .
C62 C63 H63 119.9 .
C58 C63 H63 119.9 .
C53 C64 N3 123.73(16) .
C53 C64 C65 122.74(16) .
N3 C64 C65 113.20(15) .
C70 C65 C66 118.82(18) .
C70 C65 C64 119.15(17) .
C66 C65 C64 122.03(18) .
C65 C66 C67 119.8(2) .
C65 C66 H66 120.1 .
C67 C66 H66 120.1 .
C68 C67 C66 120.3(2) .
C68 C67 H67 119.9 .
C66 C67 H67 119.9 .
C69 C68 C67 120.1(2) .
C69 C68 H68 120.0 .
C67 C68 H68 120.0 .
C68 C69 C70 120.4(2) .
C68 C69 H69 119.8 .
C70 C69 H69 119.8 .
C69 C70 C65 120.6(2) .
C69 C70 H70 119.7 .
C65 C70 H70 119.7 .
O6 C71 N3 120.96(17) .
O6 C71 C72 119.55(17) .
N3 C71 C72 119.48(16) .
C74 C72 C73 111.0(2) .
C74 C72 C71 107.47(17) .
C73 C72 C71 114.30(17) .
C74 C72 C75 109.1(2) .
C73 C72 C75 107.8(2) .
C71 C72 C75 106.96(17) .
C72 C73 H73A 109.5 .
C72 C73 H73B 109.5 .
H73A C73 H73B 109.5 .
C72 C73 H73C 109.5 .
H73A C73 H73C 109.5 .
H73B C73 H73C 109.5 .
C72 C74 H74A 109.5 .
C72 C74 H74B 109.5 .
H74A C74 H74B 109.5 .
C72 C74 H74C 109.5 .
H74A C74 H74C 109.5 .
H74B C74 H74C 109.5 .
C72 C75 H75A 109.5 .
C72 C75 H75B 109.5 .
H75A C75 H75B 109.5 .
C72 C75 H75C 109.5 .
H75A C75 H75C 109.5 .
H75B C75 H75C 109.5 .
C21 N1 C14 121.16(14) .
C21 N1 H76 119.4 .
C14 N1 H76 119.4 .
C46 N2 C39 122.37(14) .
C46 N2 H77 118.8 .
C39 N2 H77 118.8 .
C71 N3 C64 122.79(15) .
C71 N3 H78 118.6 .
C64 N3 H78 118.6 .
C1 O1 H1 109.5 .
O2 O2 C21 0(10) 1
C26 O3 H3 109.5 .
C51 O5 H5 109.5 .

loop_
_geom_bond_atom_site_label_1
_geom_bond_atom_site_label_2
_geom_bond_distance
_geom_bond_site_symmetry_2
C1 O1 1.442(2) .
C1 C6 1.520(2) .
C1 C7 1.522(3) .
C1 C2 1.546(3) .
C2 C3 1.526(2) .
C2 C8 1.527(3) .
C2 H2 0.9800 .
C3 C14 1.343(2) .
C3 C4 1.513(2) .
C4 C5 1.525(3) .
C4 H4A 0.9700 .
C4 H4B 0.9700 .
C5 C6 1.531(3) .
C5 H5A 0.9700 .
C5 H5B 0.9700 .
C6 H6A 0.9700 .
C6 H6B 0.9700 .
C7 H7A 0.9600 .
C7 H7B 0.9600 .
C7 H7C 0.9600 .
C8 C9 1.381(3) .
C8 C13 1.390(3) .
C9 C10 1.378(3) .
C9 H9 0.9300 .
C10 C11 1.369(3) .
C10 H10 0.9300 .
C11 C12 1.371(3) .
C11 H11 0.9300 .
C12 C13 1.384(3) .
C12 H12 0.9300 .
C13 H13 0.9300 .
C14 N1 1.442(2) .
C14 C15 1.485(2) .
C15 C16 1.388(3) .
C15 C20 1.391(2) .
C16 C17 1.365(3) .
C16 H16 0.9300 .
C17 C18 1.369(3) .
C17 H17 0.9300 .
C18 C19 1.361(3) .
C18 H18 0.9300 .
C19 C20 1.380(3) .
C19 H19 0.9300 .
C20 H20 0.9300 .
C21 O2 1.229(2) 1
C21 O2 1.229(2) .
C21 N1 1.351(2) .
C21 C22 1.519(2) .
C22 C25 1.519(3) .
C22 C24 1.522(3) .
C22 C23 1.534(3) .
C23 H23A 0.9600 .
C23 H23B 0.9600 .
C23 H23C 0.9600 .
C24 H24A 0.9600 .
C24 H24B 0.9600 .
C24 H24C 0.9600 .
C25 H25A 0.9600 .
C25 H25B 0.9600 .
C25 H25C 0.9600 .
C26 O3 1.445(2) .
C26 C32 1.519(3) .
C26 C31 1.524(3) .
C26 C27 1.552(3) .
C27 C28 1.523(2) .
C27 C33 1.526(3) .
C27 H27 0.9800 .
C28 C39 1.338(2) .
C28 C29 1.513(2) .
C29 C30 1.523(3) .
C29 H29A 0.9700 .
C29 H29B 0.9700 .
C30 C31 1.522(3) .
C30 H30A 0.9700 .
C30 H30B 0.9700 .
C31 H31A 0.9700 .
C31 H31B 0.9700 .
C32 H32A 0.9600 .
C32 H32B 0.9600 .
C32 H32C 0.9600 .
C33 C38 1.376(3) .
C33 C34 1.388(3) .
C34 C35 1.375(3) .
C34 H34 0.9300 .
C35 C36 1.353(3) .
C35 H35 0.9300 .
C36 C37 1.358(3) .
C36 H36 0.9300 .
C37 C38 1.375(3) .
C37 H37 0.9300 .
C38 H38 0.9300 .
C39 N2 1.435(2) .
C39 C40 1.484(2) .
C40 C45 1.383(3) .
C40 C41 1.389(3) .
C41 C42 1.372(3) .
C41 H41 0.9300 .
C42 C43 1.359(4) .
C42 H42 0.9300 .
C43 C44 1.382(4) .
C43 H43 0.9300 .
C44 C45 1.374(3) .
C44 H44 0.9300 .
C45 H45 0.9300 .
C46 O4 1.222(2) .
C46 N2 1.356(2) .
C46 C47 1.526(2) .
C47 C50 1.508(3) .
C47 C48 1.520(3) .
C47 C49 1.526(3) .
C48 H48A 0.9600 .
C48 H48B 0.9600 .
C48 H48C 0.9600 .
C49 H49A 0.9600 .
C49 H49B 0.9600 .
C49 H49C 0.9600 .
C50 H50A 0.9600 .
C50 H50B 0.9600 .
C50 H50C 0.9600 .
C51 O5 1.421(2) .
C51 C57 1.520(3) .
C51 C56 1.521(3) .
C51 C52 1.574(3) .
C52 C58 1.517(3) .
C52 C53 1.523(3) .
C52 H52 0.9800 .
C53 C64 1.344(3) .
C53 C54 1.511(3) .
C54 C55 1.518(3) .
C54 H54A 0.9700 .
C54 H54B 0.9700 .
C55 C56 1.518(3) .
C55 H55A 0.9700 .
C55 H55B 0.9700 .
C56 H56A 0.9700 .
C56 H56B 0.9700 .
C57 H57A 0.9600 .
C57 H57B 0.9600 .
C57 H57C 0.9600 .
C58 C59 1.379(3) .
C58 C63 1.388(3) .
C59 C60 1.382(3) .
C59 H59 0.9300 .
C60 C61 1.361(4) .
C60 H60 0.9300 .
C61 C62 1.362(4) .
C61 H61 0.9300 .
C62 C63 1.381(3) .
C62 H62 0.9300 .
C63 H63 0.9300 .
C64 N3 1.425(2) .
C64 C65 1.498(3) .
C65 C70 1.384(3) .
C65 C66 1.386(3) .
C66 C67 1.392(3) .
C66 H66 0.9300 .
C67 C68 1.371(3) .
C67 H67 0.9300 .
C68 C69 1.359(3) .
C68 H68 0.9300 .
C69 C70 1.378(3) .
C69 H69 0.9300 .
C70 H70 0.9300 .
C71 O6 1.233(2) .
C71 N3 1.339(2) .
C71 C72 1.521(3) .
C72 C74 1.508(3) .
C72 C73 1.515(3) .
C72 C75 1.539(3) .
C73 H73A 0.9600 .
C73 H73B 0.9600 .
C73 H73C 0.9600 .
C74 H74A 0.9600 .
C74 H74B 0.9600 .
C74 H74C 0.9600 .
C75 H75A 0.9600 .
C75 H75B 0.9600 .
C75 H75C 0.9600 .
N1 H76 0.8600 .
N2 H77 0.8600 .
N3 H78 0.8600 .
O1 H1 0.8200 .
O2 O2 0.000(4) 1
O3 H3 0.8200 .
O5 H5 0.8200 .

loop_
_geom_hbond_atom_site_label_D
_geom_hbond_atom_site_label_H
_geom_hbond_atom_site_label_A
_geom_hbond_distance_DH
_geom_hbond_distance_HA
_geom_hbond_distance_DA
_geom_hbond_angle_DHA
_geom_hbond_site_symmetry_A
O1 H1 O6 0.82 1.95 2.7614(19) 170.1 1_565
N3 H78 O3 0.86 2.36 2.9580(19) 126.5 1_655
N2 H77 O2 0.86 2.25 3.0309(19) 150.3 1
N1 H76 O4 0.86 2.24 3.0595(19) 158.6 1_655

loop_
_geom_torsion_atom_site_label_1
_geom_torsion_atom_site_label_2
_geom_torsion_atom_site_label_3
_geom_torsion_atom_site_label_4
_geom_torsion
_geom_torsion_site_symmetry_1
_geom_torsion_site_symmetry_4
O1 C1 C2 C3 169.00(14) . .
C6 C1 C2 C3 50.61(19) . .
C7 C1 C2 C3 -73.56(18) . .
O1 C1 C2 C8 41.05(19) . .
C6 C1 C2 C8 -77.34(19) . .
C7 C1 C2 C8 158.49(15) . .
C8 C2 C3 C14 -94.98(19) . .
C1 C2 C3 C14 135.69(17) . .
C8 C2 C3 C4 84.69(19) . .
C1 C2 C3 C4 -44.6(2) . .
C14 C3 C4 C5 -137.35(18) . .
C2 C3 C4 C5 43.0(2) . .
C3 C4 C5 C6 -47.6(2) . .
O1 C1 C6 C5 -173.07(16) . .
C7 C1 C6 C5 66.2(2) . .
C2 C1 C6 C5 -56.6(2) . .
C4 C5 C6 C1 55.6(2) . .
C3 C2 C8 C9 126.80(18) . .
C1 C2 C8 C9 -104.5(2) . .
C3 C2 C8 C13 -52.2(2) . .
C1 C2 C8 C13 76.5(2) . .
C13 C8 C9 C10 -0.8(3) . .
C2 C8 C9 C10 -179.86(19) . .
C8 C9 C10 C11 0.3(4) . .
C9 C10 C11 C12 0.8(4) . .
C10 C11 C12 C13 -1.4(4) . .
C11 C12 C13 C8 0.9(4) . .
C9 C8 C13 C12 0.2(3) . .
C2 C8 C13 C12 179.2(2) . .
C4 C3 C14 N1 169.91(15) . .
C2 C3 C14 N1 -10.4(2) . .
C4 C3 C14 C15 -11.0(3) . .
C2 C3 C14 C15 168.67(16) . .
C3 C14 C15 C16 144.3(2) . .
N1 C14 C15 C16 -36.5(2) . .
C3 C14 C15 C20 -39.5(3) . .
N1 C14 C15 C20 139.67(17) . .
C20 C15 C16 C17 1.3(3) . .
C14 C15 C16 C17 177.7(2) . .
C15 C16 C17 C18 -0.7(4) . .
C16 C17 C18 C19 -0.2(4) . .
C17 C18 C19 C20 0.4(4) . .
C18 C19 C20 C15 0.3(3) . .
C16 C15 C20 C19 -1.1(3) . .
C14 C15 C20 C19 -177.49(19) . .
O2 C21 C22 C25 174.02(18) 1 .
O2 C21 C22 C25 174.02(18) . .
N1 C21 C22 C25 -5.3(3) . .
O2 C21 C22 C24 -63.5(2) 1 .
O2 C21 C22 C24 -63.5(2) . .
N1 C21 C22 C24 117.14(19) . .
O2 C21 C22 C23 54.1(2) 1 .
O2 C21 C22 C23 54.1(2) . .
N1 C21 C22 C23 -125.27(18) . .
O3 C26 C27 C28 169.23(15) . .
C32 C26 C27 C28 -76.91(19) . .
C31 C26 C27 C28 46.9(2) . .
O3 C26 C27 C33 41.4(2) . .
C32 C26 C27 C33 155.28(16) . .
C31 C26 C27 C33 -80.91(19) . .
C33 C27 C28 C39 -95.8(2) . .
C26 C27 C28 C39 134.03(18) . .
C33 C27 C28 C29 84.03(19) . .
C26 C27 C28 C29 -46.2(2) . .
C39 C28 C29 C30 -131.03(19) . .
C27 C28 C29 C30 49.2(2) . .
C28 C29 C30 C31 -52.4(2) . .
C29 C30 C31 C26 54.2(2) . .
O3 C26 C31 C30 -173.69(16) . .
C32 C26 C31 C30 72.0(2) . .
C27 C26 C31 C30 -51.4(2) . .
C28 C27 C33 C38 107.1(2) . .
C26 C27 C33 C38 -124.05(19) . .
C28 C27 C33 C34 -72.1(2) . .
C26 C27 C33 C34 56.7(2) . .
C38 C33 C34 C35 1.2(3) . .
C27 C33 C34 C35 -179.6(2) . .
C33 C34 C35 C36 -1.3(4) . .
C34 C35 C36 C37 -0.3(4) . .
C35 C36 C37 C38 2.0(4) . .
C36 C37 C38 C33 -2.1(4) . .
C34 C33 C38 C37 0.5(3) . .
C27 C33 C38 C37 -178.8(2) . .
C29 C28 C39 N2 172.83(16) . .
C27 C28 C39 N2 -7.4(3) . .
C29 C28 C39 C40 -7.7(3) . .
C27 C28 C39 C40 172.10(16) . .
C28 C39 C40 C45 138.0(2) . .
N2 C39 C40 C45 -42.5(2) . .
C28 C39 C40 C41 -44.5(3) . .
N2 C39 C40 C41 134.96(17) . .
C45 C40 C41 C42 -1.4(3) . .
C39 C40 C41 C42 -178.90(17) . .
C40 C41 C42 C43 0.8(3) . .
C41 C42 C43 C44 -0.2(4) . .
C42 C43 C44 C45 0.2(4) . .
C43 C44 C45 C40 -0.8(4) . .
C41 C40 C45 C44 1.4(3) . .
C39 C40 C45 C44 178.93(19) . .
O4 C46 C47 C50 -13.5(3) . .
N2 C46 C47 C50 169.12(18) . .
O4 C46 C47 C48 105.7(2) . .
N2 C46 C47 C48 -71.7(2) . .
O4 C46 C47 C49 -134.1(2) . .
N2 C46 C47 C49 48.5(2) . .
O5 C51 C52 C58 -69.5(2) . .
C57 C51 C52 C58 47.5(2) . .
C56 C51 C52 C58 168.34(17) . .
O5 C51 C52 C53 67.3(2) . .
C57 C51 C52 C53 -175.71(18) . .
C56 C51 C52 C53 -54.8(2) . .
C58 C52 C53 C64 8.4(3) . .
C51 C52 C53 C64 -124.3(2) . .
C58 C52 C53 C54 -169.45(17) . .
C51 C52 C53 C54 57.9(2) . .
C64 C53 C54 C55 121.6(2) . .
C52 C53 C54 C55 -60.4(2) . .
C53 C54 C55 C56 58.3(2) . .
C54 C55 C56 C51 -56.5(3) . .
O5 C51 C56 C55 -68.2(3) . .
C57 C51 C56 C55 176.9(2) . .
C52 C51 C56 C55 54.9(3) . .
C53 C52 C58 C59 104.1(2) . .
C51 C52 C58 C59 -124.12(19) . .
C53 C52 C58 C63 -80.2(3) . .
C51 C52 C58 C63 51.6(2) . .
C63 C58 C59 C60 -0.8(3) . .
C52 C58 C59 C60 175.2(2) . .
C58 C59 C60 C61 -0.5(4) . .
C59 C60 C61 C62 0.4(4) . .
C60 C61 C62 C63 0.8(4) . .
C61 C62 C63 C58 -2.1(4) . .
C59 C58 C63 C62 2.0(3) . .
C52 C58 C63 C62 -173.8(2) . .
C54 C53 C64 N3 169.14(16) . .
C52 C53 C64 N3 -8.5(3) . .
C54 C53 C64 C65 -3.8(3) . .
C52 C53 C64 C65 178.62(17) . .
C53 C64 C65 C70 117.3(2) . .
N3 C64 C65 C70 -56.3(2) . .
C53 C64 C65 C66 -61.7(3) . .
N3 C64 C65 C66 124.69(19) . .
C70 C65 C66 C67 -1.8(3) . .
C64 C65 C66 C67 177.27(17) . .
C65 C66 C67 C68 -0.2(3) . .
C66 C67 C68 C69 1.5(4) . .
C67 C68 C69 C70 -0.7(4) . .
C68 C69 C70 C65 -1.3(4) . .
C66 C65 C70 C69 2.5(3) . .
C64 C65 C70 C69 -176.6(2) . .
O6 C71 C72 C74 63.8(3) . .
N3 C71 C72 C74 -114.9(2) . .
O6 C71 C72 C73 -172.56(19) . .
N3 C71 C72 C73 8.7(3) . .
O6 C71 C72 C75 -53.3(2) . .
N3 C71 C72 C75 128.0(2) . .
O2 C21 N1 C14 -6.5(2) 1 .
O2 C21 N1 C14 -6.5(2) . .
C22 C21 N1 C14 172.83(15) . .
C3 C14 N1 C21 -86.0(2) . .
C15 C14 N1 C21 94.79(18) . .
O4 C46 N2 C39 1.5(3) . .
C47 C46 N2 C39 178.88(15) . .
C28 C39 N2 C46 -80.7(2) . .
C40 C39 N2 C46 99.74(18) . .
O6 C71 N3 C64 -11.6(3) . .
C72 C71 N3 C64 167.13(17) . .
C53 C64 N3 C71 131.19(19) . .
C65 C64 N3 C71 -55.3(2) . .
N1 C21 O2 O2 0(100) . 1
C22 C21 O2 O2 0.0(5) . 1
